data_7702844
loop_
_publ_author_name
'Liu, Huizhang'
'Jos\'e Calhorda, Maria'
'Drew, Michael G. B.'
'F\'elix, Vitor'
'Novosad, Josef'
'Veiros, Lu\'is F.'
'Fabrizi de Biani, Fabrizia'
'Zanello, Piero'

_publ_section_title
;
 New Cu(i) and Ag(i) binuclear complexes containing the dppa ligand
;
_journal_issue 23
_journal_name_full 'J. Chem. Soc., Dalton Trans.'
_journal_page_first 4365
_journal_paper_doi 10.1039/B205922N
_journal_year 2002
_chemical_formula_sum 'C62 H66 Cu2 F12 N6 O2 P6'
_chemical_formula_weight 1468.11
_space_group_IT_number 14
_space_group_name_Hall '-P 2yn'
_space_group_name_H-M_alt 'P 1 21/n 1'
_symmetry_cell_setting monoclinic
_symmetry_space_group_name_H-M 'P 1 21/n 1'
_atom_sites_solution_hydrogens geom
_atom_sites_solution_primary direct
_atom_sites_solution_secondary difmap
_audit_creation_method SHELXL-97
_cell_angle_alpha 90.00
_cell_angle_beta 99.34(1)
_cell_angle_gamma 90.00
_cell_formula_units_Z 2
_cell_length_a 14.776(22)
_cell_length_b 14.433(22)
_cell_length_c 17.546(27)
_cell_measurement_temperature 293(2)
_cell_volume 3692(10)
_computing_data_reduction 'W. Kabsch, J. Appl. Crystallogr. 21,916,1983'
_computing_molecular_graphics 'PLATON (Spek, 1999)'
_computing_publication_material 'SHELXL-97 (Sheldrick, 1997)'
_computing_structure_refinement 'SHELXL-97 (Sheldrick, 1997)'
_computing_structure_solution 'SHELXS-97 (Sheldrick, 1990)'
_diffrn_ambient_temperature 293(2)
_diffrn_measured_fraction_theta_full 0.951
_diffrn_measured_fraction_theta_max 0.951
_diffrn_measurement_device_type 'MAR research image plate system'
_diffrn_radiation_monochromator graphite
_diffrn_radiation_source 'fine-focus sealed tube'
_diffrn_radiation_type MoK\a
_diffrn_radiation_wavelength 0.71073
_diffrn_reflns_av_R_equivalents 0.0616
_diffrn_reflns_av_sigmaI/netI 0.1065
_diffrn_reflns_limit_h_max 18
_diffrn_reflns_limit_h_min 0
_diffrn_reflns_limit_k_max 17
_diffrn_reflns_limit_k_min -17
_diffrn_reflns_limit_l_max 21
_diffrn_reflns_limit_l_min -21
_diffrn_reflns_number 11992
_diffrn_reflns_theta_full 26.01
_diffrn_reflns_theta_max 26.01
_diffrn_reflns_theta_min 1.67
_exptl_absorpt_coefficient_mu 0.779
_exptl_absorpt_correction_type 'No absorption correction'
_exptl_crystal_colour White
_exptl_crystal_density_diffrn 1.321
_exptl_crystal_density_method 'not measured'
_exptl_crystal_F_000 1504
_refine_diff_density_max 1.278
_refine_diff_density_min -0.650
_refine_diff_density_rms 0.136
_refine_ls_extinction_coef 0.0058(14)
_refine_ls_extinction_expression Fc^*^=kFc[1+0.001xFc^2^\l^3^/sin(2\q)]^-1/4^
_refine_ls_extinction_method SHELXL
_refine_ls_goodness_of_fit_ref 1.022
_refine_ls_hydrogen_treatment mixed
_refine_ls_matrix_type full
_refine_ls_number_parameters 398
_refine_ls_number_reflns 6920
_refine_ls_number_restraints 37
_refine_ls_restrained_S_all 1.089
_refine_ls_R_factor_all 0.2088
_refine_ls_R_factor_gt 0.1097
_refine_ls_shift/su_max 0.000
_refine_ls_shift/su_mean 0.000
_refine_ls_structure_factor_coef Fsqd
_refine_ls_weighting_details 'w=1/[\s^2^(Fo^2^)+(0.2000P)^2^+0.0000P] where P=(Fo^2^+2Fc^2^)/3'
_refine_ls_weighting_scheme calc
_refine_ls_wR_factor_gt 0.2840
_refine_ls_wR_factor_ref 0.3393
_reflns_number_gt 3247
_reflns_number_total 6920
_reflns_threshold_expression >2sigma(I)
_cod_data_source_file b205922n.txt
_cod_data_source_block compound_3
_cod_depositor_comments
;
The following automatic conversions were performed:

data item '_symmetry_cell_setting' value 'Monoclinic' was changed to
'monoclinic' in accordance with the
/home/saulius/struct/COD-crude-data/automatic-downloads/DataCite-retrospective/RSC/depositions/lib/dictionaries/cif_core.dic
dictionary named 'cif_core.dic' version 2.4.2 last updated on
2011-04-26.

data item '_refine_ls_weighting_scheme' value 'calc
w=1/[\s^2^(Fo^2^)+(0.2000P)^2^+0.0000P] where P=(Fo^2^+2Fc^2^)/3' was
changed to 'calc'. A new data item '_refine_ls_weighting_details' was
created with the value set to
'w=1/[\s^2^(Fo^2^)+(0.2000P)^2^+0.0000P] where P=(Fo^2^+2Fc^2^)/3'.

Automatic conversion script
Id: cif_fix_values 6909 2019-04-08 15:41:33Z antanas 
;
_cod_original_sg_symbol_H-M P21/n
_cod_database_code 7702844

loop_
_symmetry_equiv_pos_as_xyz
'x, y, z'
'x+1/2, -y+1/2, z+1/2'
'-x, -y, -z'
'-x-1/2, y-1/2, -z-1/2'

loop_
_atom_site_label
_atom_site_type_symbol
_atom_site_fract_x
_atom_site_fract_y
_atom_site_fract_z
_atom_site_U_iso_or_equiv
_atom_site_adp_type
_atom_site_occupancy
_atom_site_calc_flag
_atom_site_refinement_flags
Cu1 Cu 0.57452(7) 0.93013(8) 0.55403(7) 0.0642(5) Uani 1 d .
P2 P 0.49510(15) 0.82068(15) 0.47979(12) 0.0499(6) Uani 1 d .
N3 N 0.4523(5) 0.8531(5) 0.3878(4) 0.0548(17) Uani 1 d D
HN3 H 0.4296 0.8111 0.3555 0.066 Uiso 1 calc RD
P4 P 0.54786(14) 1.03592(16) 0.64305(12) 0.0500(6) Uani 1 d .
C11 C 0.5650(6) 0.7190(6) 0.4635(5) 0.057(2) Uani 1 d .
C12 C 0.6595(7) 0.7326(7) 0.4614(6) 0.074(3) Uani 1 d .
H12 H 0.6845 0.7914 0.4709 0.089 Uiso 1 calc R
C13 C 0.7149(9) 0.6616(10) 0.4458(6) 0.093(4) Uani 1 d .
H13 H 0.7771 0.6709 0.4453 0.112 Uiso 1 calc R
C14 C 0.6741(11) 0.5740(8) 0.4305(7) 0.100(4) Uani 1 d .
H14 H 0.7099 0.5241 0.4199 0.120 Uiso 1 calc R
C15 C 0.5839(10) 0.5614(8) 0.4311(8) 0.104(4) Uani 1 d .
H15 H 0.5587 0.5029 0.4204 0.125 Uiso 1 calc R
C16 C 0.5271(7) 0.6338(7) 0.4475(6) 0.076(3) Uani 1 d .
H16 H 0.4649 0.6239 0.4474 0.091 Uiso 1 calc R
C21 C 0.4002(6) 0.7666(5) 0.5172(5) 0.053(2) Uani 1 d .
C22 C 0.4156(7) 0.7294(7) 0.5900(6) 0.072(3) Uani 1 d .
H22 H 0.4747 0.7322 0.6181 0.086 Uiso 1 calc R
C23 C 0.3467(7) 0.6872(7) 0.6243(6) 0.080(3) Uani 1 d .
H23 H 0.3594 0.6611 0.6734 0.096 Uiso 1 calc R
C24 C 0.2606(7) 0.6861(8) 0.5831(7) 0.078(3) Uani 1 d .
H24 H 0.2126 0.6611 0.6047 0.094 Uiso 1 calc R
C25 C 0.2444(7) 0.7209(8) 0.5114(8) 0.094(4) Uani 1 d .
H25 H 0.1856 0.7156 0.4832 0.113 Uiso 1 calc R
C26 C 0.3111(6) 0.7641(7) 0.4776(5) 0.066(2) Uani 1 d .
H26 H 0.2965 0.7911 0.4290 0.079 Uiso 1 calc R
C31 C 0.4456(5) 1.0223(6) 0.6876(5) 0.055(2) Uani 1 d .
C32 C 0.3854(7) 1.0959(8) 0.6942(5) 0.073(3) Uani 1 d .
H32 H 0.3989 1.1549 0.6778 0.088 Uiso 1 calc R
C33 C 0.3068(7) 1.0814(10) 0.7247(6) 0.091(4) Uani 1 d .
H33 H 0.2661 1.1303 0.7262 0.110 Uiso 1 calc R
C34 C 0.2868(7) 0.9966(11) 0.7530(7) 0.096(4) Uani 1 d .
H34 H 0.2343 0.9880 0.7750 0.115 Uiso 1 calc R
C35 C 0.3465(10) 0.9247(10) 0.7479(8) 0.111(5) Uani 1 d .
H35 H 0.3345 0.8673 0.7682 0.133 Uiso 1 calc R
C36 C 0.4241(8) 0.9350(8) 0.7135(7) 0.086(3) Uani 1 d .
H36 H 0.4613 0.8843 0.7078 0.103 Uiso 1 calc R
C41 C 0.6429(6) 1.0396(6) 0.7264(5) 0.060(2) Uani 1 d .
C42 C 0.7313(7) 1.0419(8) 0.7121(6) 0.084(3) Uani 1 d .
H42 H 0.7425 1.0405 0.6615 0.101 Uiso 1 calc R
C43 C 0.8048(8) 1.0464(9) 0.7733(8) 0.099(4) Uani 1 d .
H43 H 0.8644 1.0487 0.7627 0.119 Uiso 1 calc R
C44 C 0.7908(10) 1.0475(12) 0.8469(9) 0.135(6) Uani 1 d .
H44 H 0.8399 1.0485 0.8875 0.161 Uiso 1 calc R
C45 C 0.7009(12) 1.0470(14) 0.8608(8) 0.155(7) Uani 1 d .
H45 H 0.6899 1.0477 0.9115 0.186 Uiso 1 calc R
C46 C 0.6279(9) 1.0454(12) 0.8014(6) 0.122(5) Uani 1 d .
H46 H 0.5683 1.0483 0.8119 0.146 Uiso 1 calc R
N100 N 0.6819(5) 0.9777(6) 0.5070(4) 0.065(2) Uani 1 d .
C101 C 0.7440(7) 1.0060(7) 0.4827(5) 0.069(3) Uani 1 d .
C102 C 0.8198(7) 1.0377(10) 0.4481(7) 0.108(4) Uani 1 d .
H10A H 0.8397 0.9889 0.4176 0.130 Uiso 1 calc R
H10B H 0.8694 1.0553 0.4879 0.130 Uiso 1 calc R
H10C H 0.8012 1.0902 0.4158 0.130 Uiso 1 calc R
N200 N 0.6476(6) 0.8308(7) 0.6413(6) 0.089(3) Uani 1 d .
C201 C 0.6787(8) 0.8132(8) 0.7023(8) 0.088(3) Uani 1 d .
C202 C 0.7187(9) 0.7911(10) 0.7805(7) 0.120(5) Uani 1 d .
H20A H 0.7828 0.7780 0.7828 0.144 Uiso 1 calc R
H20B H 0.6885 0.7379 0.7974 0.144 Uiso 1 calc R
H20C H 0.7115 0.8428 0.8134 0.144 Uiso 1 calc R
P5 P 0.4926(2) 0.6655(3) 0.8624(2) 0.1103(13) Uani 1 d D
F511 F 0.5919(7) 0.6257(10) 0.8723(8) 0.155(4) Uiso 0.642(15) d PD
F521 F 0.5053(9) 0.6890(11) 0.7742(7) 0.155(4) Uiso 0.642(15) d PD
F531 F 0.3933(8) 0.7138(9) 0.8414(8) 0.155(4) Uiso 0.642(15) d PD
F541 F 0.4459(9) 0.5747(8) 0.8286(8) 0.155(4) Uiso 0.642(15) d PD
F551 F 0.5279(9) 0.7674(9) 0.8846(9) 0.155(4) Uiso 0.642(15) d PD
F561 F 0.4804(9) 0.6437(11) 0.9449(7) 0.155(4) Uiso 0.642(15) d PD
F522 F 0.5005(14) 0.7477(14) 0.8081(13) 0.151(7) Uiso 0.358(15) d PD
F542 F 0.4935(15) 0.5983(13) 0.8044(10) 0.151(7) Uiso 0.358(15) d PD
F512 F 0.5987(9) 0.6591(16) 0.8880(14) 0.151(7) Uiso 0.358(15) d PD
F562 F 0.4839(15) 0.5697(14) 0.9206(13) 0.151(7) Uiso 0.358(15) d PD
F532 F 0.3903(12) 0.6721(15) 0.8575(13) 0.151(7) Uiso 0.358(15) d PD
F552 F 0.5248(16) 0.7069(15) 0.9296(10) 0.151(7) Uiso 0.358(15) d PD
O50 O 0.4328(7) 0.7201(7) 0.2508(6) 0.123(3) Uani 1 d .
C51 C 0.4644(11) 0.6850(9) 0.2024(10) 0.114(5) Uani 1 d .
C52 C 0.5662(13) 0.6627(15) 0.2098(12) 0.198(10) Uani 1 d .
H52A H 0.5761 0.6226 0.1683 0.237 Uiso 1 calc R
H52B H 0.5865 0.6325 0.2583 0.237 Uiso 1 calc R
H52C H 0.6002 0.7191 0.2074 0.237 Uiso 1 calc R
C53 C 0.4025(14) 0.6644(19) 0.1230(11) 0.223(13) Uani 1 d .
H53A H 0.4058 0.7154 0.0885 0.268 Uiso 1 calc R
H53B H 0.3401 0.6562 0.1307 0.268 Uiso 1 calc R
H53C H 0.4235 0.6090 0.1011 0.268 Uiso 1 calc R

loop_
_atom_site_aniso_label
_atom_site_aniso_U_11
_atom_site_aniso_U_22
_atom_site_aniso_U_33
_atom_site_aniso_U_23
_atom_site_aniso_U_13
_atom_site_aniso_U_12
Cu1 0.0679(7) 0.0663(8) 0.0608(8) -0.0184(5) 0.0175(5) -0.0096(5)
P2 0.0582(12) 0.0473(13) 0.0434(12) 0.0003(10) 0.0057(10) 0.0021(10)
N3 0.071(4) 0.047(4) 0.047(4) -0.008(3) 0.009(3) -0.001(3)
P4 0.0586(12) 0.0518(13) 0.0388(11) -0.0006(9) 0.0058(9) 0.0037(10)
C11 0.067(5) 0.055(6) 0.051(5) 0.005(4) 0.011(4) 0.005(4)
C12 0.092(7) 0.061(6) 0.069(7) -0.003(5) 0.012(5) 0.018(5)
C13 0.104(8) 0.110(10) 0.066(7) 0.006(7) 0.016(6) 0.037(8)
C14 0.151(12) 0.069(8) 0.086(9) -0.005(6) 0.035(8) 0.038(8)
C15 0.125(11) 0.073(8) 0.124(11) 0.005(7) 0.047(9) -0.002(8)
C16 0.091(7) 0.053(6) 0.086(7) -0.010(5) 0.023(6) 0.009(5)
C21 0.068(5) 0.042(5) 0.051(5) 0.000(4) 0.015(4) 0.001(4)
C22 0.083(6) 0.068(6) 0.061(6) 0.012(5) 0.004(5) -0.006(5)
C23 0.083(7) 0.083(7) 0.077(7) 0.022(6) 0.024(6) -0.010(6)
C24 0.076(7) 0.084(8) 0.075(7) 0.009(6) 0.014(6) -0.017(5)
C25 0.065(6) 0.097(9) 0.116(10) 0.006(8) 0.003(6) -0.002(6)
C26 0.060(5) 0.080(7) 0.053(5) 0.015(5) 0.000(4) -0.007(5)
C31 0.052(4) 0.069(6) 0.044(5) 0.003(4) 0.004(4) 0.001(4)
C32 0.082(6) 0.085(7) 0.054(6) 0.001(5) 0.014(5) 0.015(6)
C33 0.075(7) 0.136(12) 0.066(7) -0.012(7) 0.019(6) 0.010(7)
C34 0.075(7) 0.140(12) 0.079(8) -0.005(8) 0.030(6) 0.002(8)
C35 0.128(10) 0.120(11) 0.096(10) 0.001(8) 0.052(8) -0.039(9)
C36 0.095(7) 0.079(8) 0.092(8) 0.004(6) 0.040(6) 0.006(6)
C41 0.070(6) 0.060(6) 0.049(5) 0.004(4) 0.005(4) 0.004(4)
C42 0.068(6) 0.113(9) 0.066(7) -0.017(6) -0.002(5) -0.021(6)
C43 0.076(7) 0.110(10) 0.104(10) -0.002(8) -0.011(7) -0.010(6)
C44 0.093(10) 0.220(18) 0.077(10) -0.011(10) -0.025(8) -0.009(10)
C45 0.144(14) 0.27(2) 0.048(7) -0.025(10) -0.006(8) -0.003(14)
C46 0.086(8) 0.225(17) 0.050(7) -0.010(8) -0.002(6) 0.018(9)
N100 0.074(5) 0.071(5) 0.050(4) -0.014(4) 0.010(4) -0.004(4)
C101 0.068(6) 0.079(7) 0.061(6) -0.007(5) 0.017(5) -0.006(5)
C102 0.081(7) 0.163(12) 0.091(9) -0.025(8) 0.043(6) -0.039(8)
N200 0.090(6) 0.089(7) 0.078(7) 0.006(5) -0.014(5) 0.011(5)
C201 0.075(7) 0.081(8) 0.103(10) 0.000(7) -0.002(7) -0.001(6)
C202 0.129(11) 0.123(11) 0.098(10) 0.047(9) -0.008(8) 0.005(9)
P5 0.087(2) 0.137(3) 0.101(3) 0.014(2) -0.0039(19) -0.015(2)
O50 0.142(8) 0.124(8) 0.103(7) -0.043(6) 0.020(6) 0.018(6)
C51 0.131(11) 0.089(9) 0.130(12) -0.048(9) 0.040(10) -0.003(8)
C52 0.176(18) 0.21(2) 0.21(2) -0.083(18) 0.051(16) 0.038(15)
C53 0.188(19) 0.36(4) 0.139(17) -0.09(2) 0.066(15) -0.07(2)

loop_
_atom_type_symbol
_atom_type_description
_atom_type_scat_dispersion_real
_atom_type_scat_dispersion_imag
_atom_type_scat_source
C C 0.0033 0.0016 'International Tables Vol C Tables 4.2.6.8 and 6.1.1.4'
H H 0.0000 0.0000 'International Tables Vol C Tables 4.2.6.8 and 6.1.1.4'
N N 0.0061 0.0033 'International Tables Vol C Tables 4.2.6.8 and 6.1.1.4'
O O 0.0106 0.0060 'International Tables Vol C Tables 4.2.6.8 and 6.1.1.4'
Cu Cu 0.3201 1.2651 'International Tables Vol C Tables 4.2.6.8 and 6.1.1.4'
P P 0.1023 0.0942 'International Tables Vol C Tables 4.2.6.8 and 6.1.1.4'
F F 0.0171 0.0103 'International Tables Vol C Tables 4.2.6.8 and 6.1.1.4'

loop_
_geom_angle_atom_site_label_1
_geom_angle_atom_site_label_2
_geom_angle_atom_site_label_3
_geom_angle
_geom_angle_site_symmetry_1
N100 Cu1 N200 99.9(4) .
N100 Cu1 P2 111.8(2) .
N200 Cu1 P2 95.4(3) .
N100 Cu1 P4 106.7(2) .
N200 Cu1 P4 94.5(3) .
P2 Cu1 P4 137.67(11) .
N3 P2 C21 105.7(4) .
N3 P2 C11 101.7(4) .
C21 P2 C11 101.5(4) .
N3 P2 Cu1 115.7(3) .
C21 P2 Cu1 116.9(3) .
C11 P2 Cu1 113.3(3) .
P4 N3 P2 123.1(4) 3_676
N3 P4 C31 106.4(4) 3_676
N3 P4 C41 100.7(4) 3_676
C31 P4 C41 103.9(4) .
N3 P4 Cu1 114.2(3) 3_676
C31 P4 Cu1 118.2(3) .
C41 P4 Cu1 111.6(3) .
C16 C11 C12 119.6(8) .
C16 C11 P2 121.9(7) .
C12 C11 P2 118.3(7) .
C13 C12 C11 121.8(11) .
C12 C13 C14 117.4(12) .
C15 C14 C13 120.8(11) .
C14 C15 C16 121.9(12) .
C11 C16 C15 118.5(10) .
C22 C21 C26 117.3(8) .
C22 C21 P2 118.9(7) .
C26 C21 P2 123.8(7) .
C21 C22 C23 123.2(9) .
C24 C23 C22 117.3(10) .
C25 C24 C23 120.4(10) .
C24 C25 C26 122.8(10) .
C25 C26 C21 118.9(9) .
C36 C31 C32 118.5(9) .
C36 C31 P4 119.1(7) .
C32 C31 P4 122.3(7) .
C33 C32 C31 120.3(11) .
C34 C33 C32 121.6(11) .
C33 C34 C35 118.2(11) .
C34 C35 C36 122.2(12) .
C35 C36 C31 119.1(11) .
C42 C41 C46 118.8(9) .
C42 C41 P4 118.6(7) .
C46 C41 P4 122.5(8) .
C41 C42 C43 120.4(11) .
C44 C43 C42 121.2(12) .
C43 C44 C45 118.1(12) .
C46 C45 C44 121.4(13) .
C41 C46 C45 120.0(12) .
C101 N100 Cu1 177.8(7) .
N100 C101 C102 176.4(11) .
C201 N200 Cu1 150.7(10) .
N200 C201 C202 179.8(11) .
F552 P5 F542 154.3(13) .
F552 P5 F532 103.5(11) .
F542 P5 F532 97.5(10) .
F552 P5 F561 48.2(10) .
F542 P5 F561 124.2(10) .
F532 P5 F561 78.2(10) .
F552 P5 F522 98.6(10) .
F542 P5 F522 94.1(10) .
F532 P5 F522 95.3(9) .
F561 P5 F522 141.5(10) .
F552 P5 F541 141.8(11) .
F542 P5 F541 36.7(9) .
F532 P5 F541 69.6(10) .
F561 P5 F541 94.3(7) .
F522 P5 F541 119.2(10) .
F552 P5 F511 82.7(12) .
F542 P5 F511 73.0(10) .
F532 P5 F511 161.7(10) .
F561 P5 F511 94.2(7) .
F522 P5 F511 100.8(10) .
F541 P5 F511 94.8(7) .
F552 P5 F512 65.0(13) .
F542 P5 F512 92.2(10) .
F532 P5 F512 166.8(12) .
F561 P5 F512 89.0(11) .
F522 P5 F512 92.9(9) .
F541 P5 F512 114.9(10) .
F511 P5 F512 20.5(11) .
F552 P5 F551 46.8(9) .
F542 P5 F551 140.6(10) .
F532 P5 F551 104.1(10) .
F561 P5 F551 92.5(7) .
F522 P5 F551 51.8(9) .
F541 P5 F551 169.5(7) .
F511 P5 F551 92.7(7) .
F512 P5 F551 73.1(10) .
F552 P5 F531 100.9(12) .
F542 P5 F531 104.3(11) .
F532 P5 F531 24.5(9) .
F561 P5 F531 93.7(7) .
F522 P5 F531 71.5(9) .
F541 P5 F531 86.9(6) .
F511 P5 F531 171.8(8) .
F512 P5 F531 157.7(10) .
F551 P5 F531 84.7(6) .
F552 P5 F521 131.8(11) .
F542 P5 F521 55.8(9) .
F532 P5 F521 101.7(10) .
F561 P5 F521 179.9(7) .
F522 P5 F521 38.5(9) .
F541 P5 F521 85.7(7) .
F511 P5 F521 86.0(7) .
F512 P5 F521 91.1(11) .
F551 P5 F521 87.5(6) .
F531 P5 F521 86.2(6) .
F552 P5 F562 83.6(9) .
F542 P5 F562 83.5(9) .
F532 P5 F562 85.1(8) .
F561 P5 F562 40.9(8) .
F522 P5 F562 177.6(11) .
F541 P5 F562 58.7(9) .
F511 P5 F562 78.4(10) .
F512 P5 F562 87.1(9) .
F551 P5 F562 130.3(9) .
F531 P5 F562 109.2(9) .
F521 P5 F562 139.1(9) .
F512 F511 P5 80.1(19) .
F512 F511 F542 126(2) .
P5 F511 F542 49.6(6) .
F522 F521 F542 120.4(13) .
F522 F521 P5 66.2(10) .
F542 F521 P5 54.4(7) .
F532 F531 P5 68.5(19) .
F542 F541 P5 63.2(10) .
F542 F541 F562 107.6(16) .
P5 F541 F562 66.2(8) .
F542 F541 F532 105.1(15) .
P5 F541 F532 53.8(7) .
F562 F541 F532 81.4(10) .
F552 F551 F522 117.7(13) .
F552 F551 P5 55.4(8) .
F522 F551 P5 62.2(8) .
F562 F561 F552 124.9(18) .
F562 F561 P5 79.7(10) .
F552 F561 P5 57.8(8) .
F521 F522 F551 133.7(17) .
F521 F522 P5 75.3(11) .
F551 F522 P5 65.9(8) .
F541 F542 P5 80.0(12) .
F541 F542 F521 130(2) .
P5 F542 F521 69.8(8) .
F541 F542 F511 111.6(17) .
P5 F542 F511 57.4(7) .
F521 F542 F511 84.8(11) .
F511 F512 P5 79.4(17) .
F511 F512 F552 122(3) .
P5 F512 F552 50.6(8) .
F561 F562 F541 107.3(13) .
F561 F562 P5 59.5(8) .
F541 F562 P5 55.0(6) .
F531 F532 P5 87(2) .
F531 F532 F541 122(3) .
P5 F532 F541 56.6(7) .
F561 F552 F551 143.8(19) .
F561 F552 P5 74.0(10) .
F551 F552 P5 77.8(11) .
F561 F552 F512 102.7(16) .
F551 F552 F512 84.8(16) .
P5 F552 F512 64.5(10) .
O50 C51 C52 123.0(15) .
O50 C51 C53 119.4(15) .
C52 C51 C53 117.5(14) .

loop_
_geom_bond_atom_site_label_1
_geom_bond_atom_site_label_2
_geom_bond_distance
_geom_bond_site_symmetry_2
Cu1 N100 2.023(9) .
Cu1 N200 2.242(10) .
Cu1 P2 2.252(3) .
Cu1 P4 2.264(3) .
P2 N3 1.701(7) .
P2 C21 1.818(8) .
P2 C11 1.843(9) .
N3 P4 1.690(7) 3_676
P4 N3 1.690(7) 3_676
P4 C31 1.821(9) .
P4 C41 1.856(9) .
C11 C16 1.363(13) .
C11 C12 1.415(13) .
C12 C13 1.366(14) .
C13 C14 1.408(16) .
C14 C15 1.346(18) .
C15 C16 1.398(15) .
C21 C22 1.371(12) .
C21 C26 1.386(12) .
C22 C23 1.404(13) .
C23 C24 1.357(14) .
C24 C25 1.340(15) .
C25 C26 1.379(14) .
C31 C36 1.394(13) .
C31 C32 1.402(13) .
C32 C33 1.372(14) .
C33 C34 1.371(17) .
C34 C35 1.374(18) .
C35 C36 1.388(16) .
C41 C42 1.369(13) .
C41 C46 1.372(14) .
C42 C43 1.399(14) .
C43 C44 1.340(18) .
C44 C45 1.39(2) .
C45 C46 1.374(17) .
N100 C101 1.149(11) .
C101 C102 1.433(13) .
N200 C201 1.124(14) .
C201 C202 1.438(17) .
P5 F552 1.337(14) .
P5 F542 1.409(13) .
P5 F532 1.503(18) .
P5 F561 1.519(12) .
P5 F522 1.538(14) .
P5 F541 1.554(12) .
P5 F511 1.559(11) .
P5 F512 1.562(13) .
P5 F551 1.587(12) .
P5 F531 1.612(13) .
P5 F521 1.626(12) .
P5 F562 1.735(15) .
F511 F512 0.56(3) .
F511 F542 1.77(2) .
F521 F522 1.05(2) .
F521 F542 1.43(2) .
F531 F532 0.67(2) .
F541 F542 0.94(2) .
F541 F562 1.62(2) .
F541 F532 1.74(2) .
F551 F552 1.18(2) .
F551 F522 1.37(2) .
F561 F562 1.15(2) .
F561 F552 1.18(2) .
F512 F552 1.57(3) .
O50 C51 1.150(14) .
C51 C52 1.52(2) .
C51 C53 1.57(2) .
